data_2013556
loop_
_publ_author_name
'Dale, Sophie H.'
'Elsegood, Mark R. J.'

_publ_section_title
;
 Poly[sodium(I)-\m~6~-hydrogen benzene-1,4-dicarboxylato]
;
_journal_issue 11
_journal_name_full 'Acta Crystallographica Section C'
_journal_page_first m475
_journal_page_last m477
_journal_paper_doi 10.1107/S0108270103022509
_journal_volume 59
_journal_year 2003
_chemical_formula_iupac '[Na (C8 H5 O4)]'
_chemical_formula_moiety 'C8 H5 Na O4'
_chemical_formula_sum 'C8 H5 Na O4'
_chemical_formula_weight 188.11
_chemical_name_systematic
;
Poly[sodium(I)-\m~6~-hydrogen benzene-1,4-dicarboxylato]
;
_space_group_IT_number 2
_symmetry_cell_setting triclinic
_symmetry_space_group_name_Hall '-P 1'
_symmetry_space_group_name_H-M 'P -1'
_atom_sites_solution_hydrogens 'Geom except OH coords freely refined'
_atom_sites_solution_primary direct
_atom_sites_solution_secondary direct
_audit_creation_method SHELXL97
_cell_angle_alpha 90.271(5)
_cell_angle_beta 91.970(5)
_cell_angle_gamma 105.776(5)
_cell_formula_units_Z 1
_cell_length_a 3.6204(11)
_cell_length_b 5.7446(17)
_cell_length_c 8.775(3)
_cell_measurement_reflns_used 1773
_cell_measurement_temperature 150(2)
_cell_measurement_theta_max 28.59
_cell_measurement_theta_min 2.33
_cell_volume 175.50(10)
_computing_cell_refinement 'SAINT (Bruker, 2001)'
_computing_data_collection 'SMART (Bruker, 2001)'
_computing_data_reduction SAINT
_computing_molecular_graphics SHELXTL
_computing_publication_material 'SHELXTL and local programs'
_computing_structure_refinement SHELXTL
_computing_structure_solution 'SHELXTL (Bruker, 2001)'
_diffrn_ambient_temperature 150(2)
_diffrn_measured_fraction_theta_full 0.993
_diffrn_measured_fraction_theta_max 0.887
_diffrn_measurement_device_type 'Bruker SMART 1000 CCD area-detector'
_diffrn_measurement_method '\w rotation with narrow frames'
_diffrn_radiation_monochromator graphite
_diffrn_radiation_source 'sealed tube'
_diffrn_radiation_type MoK\a
_diffrn_radiation_wavelength 0.71073
_diffrn_reflns_av_R_equivalents 0.009
_diffrn_reflns_av_sigmaI/netI 0.014
_diffrn_reflns_limit_h_max 4
_diffrn_reflns_limit_h_min -4
_diffrn_reflns_limit_k_max 7
_diffrn_reflns_limit_k_min -7
_diffrn_reflns_limit_l_max 11
_diffrn_reflns_limit_l_min -11
_diffrn_reflns_number 1532
_diffrn_reflns_theta_full 26.00
_diffrn_reflns_theta_max 28.84
_diffrn_reflns_theta_min 2.32
_diffrn_standards_decay_% 0
_diffrn_standards_number 0
_exptl_absorpt_coefficient_mu 0.194
_exptl_absorpt_correction_T_max 0.983
_exptl_absorpt_correction_T_min 0.966
_exptl_absorpt_correction_type multi-scan
_exptl_absorpt_process_details '(SADABS; Sheldrick, 2001)'
_exptl_crystal_colour colourless
_exptl_crystal_density_diffrn 1.780
_exptl_crystal_density_meas ?
_exptl_crystal_density_method 'not measured'
_exptl_crystal_description block
_exptl_crystal_F_000 96
_exptl_crystal_size_max 0.29
_exptl_crystal_size_mid 0.17
_exptl_crystal_size_min 0.09
_refine_diff_density_max 0.42
_refine_diff_density_min -0.17
_refine_ls_extinction_method none
_refine_ls_goodness_of_fit_ref 1.08
_refine_ls_hydrogen_treatment mixed
_refine_ls_matrix_type full
_refine_ls_number_parameters 82
_refine_ls_number_reflns 807
_refine_ls_number_restraints 40
_refine_ls_restrained_S_all 1.05
_refine_ls_R_factor_all 0.031
_refine_ls_R_factor_gt 0.028
_refine_ls_shift/su_max 0.001
_refine_ls_shift/su_mean 0.000
_refine_ls_structure_factor_coef Fsqd
_refine_ls_weighting_details 'calc w = 1/[\s^2^(Fo^2^)+(0.0468P)^2^+0.0676P] where P=(Fo^2^+2Fc^2^)/3'
_refine_ls_weighting_scheme calc
_refine_ls_wR_factor_gt 0.083
_refine_ls_wR_factor_ref 0.085
_reflns_number_gt 747
_reflns_number_total 807
_reflns_threshold_expression I>2\s(I)
_cod_data_source_file bm1544.cif
_cod_data_source_block I
_cod_depositor_comments
;
The following automatic conversions were performed:
'_geom_bond_publ_flag' value 'Y' changed to 'y' according to
'/home/saulius/struct/CIF-dictionaries/cif_core.dic' dictionary named
'cif_core.dic' version 2.4.1 from 2010-06-29 (3 times).

Automatic conversion script
Id: cif_fix_enum 1527 2010-12-29 10:47:43Z saulius 

The following automatic conversions were performed:

'_geom_bond_publ_flag' value 'Y' changed to 'y' according to
/home/saulius/struct/CIF-dictionaries/cif_core.dic dictionary named
'cif_core.dic' version 2.4.1 from 2010-06-29 (3
times).

'_geom_angle_publ_flag' value 'Y' changed to 'y' according
to /home/saulius/struct/CIF-dictionaries/cif_core.dic dictionary
named 'cif_core.dic' version 2.4.1 from 2010-06-29 (3
times).

'_geom_hbond_publ_flag' value 'Yes' changed to 'yes'
according to /home/saulius/struct/CIF-dictionaries/cif_core.dic
dictionary named 'cif_core.dic' version 2.4.1 from 2010-06-29.

Automatic conversion script
Id: cif_fix_values 1715 2011-07-08 13:25:40Z adriana 

The following automatic conversions were performed:

'_exptl_crystal_density_meas' value 'not measured' was changed to '?'
- the value is perceived as not measured.

Automatic conversion script
Id: cif_fix_values 3008 2015-01-20 13:52:24Z robertas 
;
_cod_database_code 2013556
_cod_database_fobs_code 2013556

loop_
_symmetry_equiv_pos_as_xyz
'x, y, z'
'-x, -y, -z'

loop_
_atom_site_label
_atom_site_fract_x
_atom_site_fract_y
_atom_site_fract_z
_atom_site_U_iso_or_equiv
_atom_site_adp_type
_atom_site_calc_flag
_atom_site_refinement_flags
_atom_site_occupancy
_atom_site_disorder_assembly
_atom_site_disorder_group
_atom_site_type_symbol
Na1 1.0000 0.5000 0.5000 0.0227(2) Uani d S 1 . . Na
C1 0.4142(3) 0.04548(19) 0.14942(12) 0.0131(2) Uani d U 1 . . C
C2 0.6462(10) 0.2300(7) 0.0644(4) 0.0136(6) Uani d PU 0.50 A -1 C
H2A 0.7484 0.3865 0.1088 0.016 Uiso calc PR 0.50 A -1 H
C3 0.7289(10) 0.1857(7) -0.0859(5) 0.0137(7) Uani d PU 0.50 . -1 C
H3 0.8817 0.3124 -0.1442 0.016 Uiso calc PR 0.50 . -1 H
C2X 0.4013(10) -0.1900(8) 0.1037(5) 0.0151(7) Uani d PU 0.50 A -1 C
H2XA 0.3325 -0.3193 0.1735 0.018 Uiso calc PR 0.50 A -1 H
C3X 0.4903(10) -0.2334(7) -0.0452(4) 0.0148(7) Uani d PU 0.50 . -1 C
H3X 0.4860 -0.3928 -0.0761 0.018 Uiso calc PR 0.50 . -1 H
C4 0.3087(3) 0.1022(2) 0.30726(12) 0.0138(2) Uani d U 1 A . C
O1 0.4039(2) 0.31521(15) 0.35609(9) 0.0195(2) Uani d . 1 . . O
O2 0.1094(2) -0.07760(15) 0.38299(9) 0.0179(2) Uani d . 1 . . O
H2 0.035(11) -0.018(7) 0.466(4) 0.027 Uiso d P 0.50 . . H

loop_
_atom_site_aniso_label
_atom_site_aniso_U_11
_atom_site_aniso_U_22
_atom_site_aniso_U_33
_atom_site_aniso_U_12
_atom_site_aniso_U_13
_atom_site_aniso_U_23
Na1 0.0226(4) 0.0210(4) 0.0244(4) 0.0060(3) 0.0017(3) -0.0093(3)
C1 0.0131(5) 0.0154(5) 0.0109(5) 0.0043(4) 0.0009(4) -0.0019(4)
C2 0.0143(16) 0.0127(11) 0.0136(13) 0.0033(13) 0.0005(12) -0.0029(9)
C3 0.0149(18) 0.0137(12) 0.0124(14) 0.0032(14) 0.0041(13) 0.0012(9)
C2X 0.0172(19) 0.0139(12) 0.0144(14) 0.0041(14) 0.0025(14) 0.0000(9)
C3X 0.0153(17) 0.0145(12) 0.0149(13) 0.0046(14) 0.0010(13) -0.0037(9)
C4 0.0138(5) 0.0164(5) 0.0119(5) 0.0051(4) 0.0001(4) -0.0021(4)
O1 0.0261(5) 0.0159(4) 0.0152(4) 0.0032(3) 0.0038(3) -0.0047(3)
O2 0.0230(4) 0.0169(4) 0.0128(4) 0.0034(3) 0.0057(3) -0.0019(3)

loop_
_atom_type_symbol
_atom_type_description
_atom_type_scat_dispersion_real
_atom_type_scat_dispersion_imag
_atom_type_scat_source
C C 0.0033 0.0016 'International Tables Vol C Tables 4.2.6.8 and 6.1.1.4'
H H 0.0000 0.0000 'International Tables Vol C Tables 4.2.6.8 and 6.1.1.4'
O O 0.0106 0.0060 'International Tables Vol C Tables 4.2.6.8 and 6.1.1.4'
Na Na 0.0362 0.0249 'International Tables Vol C Tables 4.2.6.8 and 6.1.1.4'

loop_
_geom_angle_atom_site_label_1
_geom_angle_atom_site_label_2
_geom_angle_atom_site_label_3
_geom_angle_site_symmetry_1
_geom_angle_site_symmetry_3
_geom_angle
_geom_angle_publ_flag
O1 Na1 O1 2_666 . 83.37(4) y
O1 Na1 O2 2_666 2_656 103.71(3) y
O1 Na1 O2 . 2_656 84.09(3) y
C3X C1 C2X 2_655 . 119.8(2) ?
C3 C1 C2 2_655 . 120.0(2) ?
C3 C1 C4 2_655 . 120.7(2) ?
C3X C1 C4 2_655 . 118.38(17) ?
C2X C1 C4 . . 121.8(2) ?
C2 C1 C4 . . 119.26(17) ?
C1 C2 C3 . . 120.4(3) ?
C1 C2 H2A . . 119.8 ?
C3 C2 H2A . . 119.8 ?
C1 C3 C2 2_655 . 119.6(3) ?
C1 C3 H3 2_655 . 120.2 ?
C2 C3 H3 . . 120.2 ?
C3X C2X C1 . . 119.4(3) ?
C3X C2X H2XA . . 120.3 ?
C1 C2X H2XA . . 120.3 ?
C2X C3X C1 . 2_655 120.8(3) ?
C2X C3X H3X . . 119.6 ?
C1 C3X H3X 2_655 . 119.6 ?
O1 C4 O2 . . 123.60(10) ?
O1 C4 C1 . . 119.94(10) ?
O2 C4 C1 . . 116.43(10) ?
C4 O1 Na1 . 1_455 124.89(7) ?
C4 O1 Na1 . . 124.25(7) ?
Na1 O1 Na1 1_455 . 96.63(4) ?
C4 O2 Na1 . 1_445 152.10(7) ?
C4 O2 H2 . . 108(3) ?
Na1 O2 H2 1_445 . 92(3) ?

loop_
_geom_bond_atom_site_label_1
_geom_bond_atom_site_label_2
_geom_bond_site_symmetry_2
_geom_bond_distance
_geom_bond_publ_flag
Na1 O1 1_655 2.4120(9) y
Na1 O1 . 2.4359(10) y
Na1 O2 1_665 2.5745(11) y
C1 C3 2_655 1.393(4) ?
C1 C3X 2_655 1.396(4) ?
C1 C2X . 1.397(4) ?
C1 C2 . 1.398(4) ?
C1 C4 . 1.5067(15) ?
C2 C3 . 1.399(5) ?
C2 H2A . 0.9500 ?
C3 C1 2_655 1.393(4) ?
C3 H3 . 0.9500 ?
C2X C3X . 1.394(6) ?
C2X H2XA . 0.9500 ?
C3X C1 2_655 1.396(4) ?
C3X H3X . 0.9500 ?
C4 O1 . 1.2470(14) ?
C4 O2 . 1.2898(14) ?
O1 Na1 1_455 2.4120(9) ?
O2 Na1 1_445 2.5745(11) ?
O2 H2 . 0.88(3) ?

loop_
_geom_hbond_atom_site_label_D
_geom_hbond_atom_site_label_H
_geom_hbond_atom_site_label_A
_geom_hbond_site_symmetry_A
_geom_hbond_distance_DH
_geom_hbond_distance_HA
_geom_hbond_distance_DA
_geom_hbond_angle_DHA
_geom_hbond_publ_flag
O2 H2 O2 2_556 0.88(3) 1.59(3) 2.4734(17) 178(4) yes

loop_
_geom_torsion_atom_site_label_1
_geom_torsion_atom_site_label_2
_geom_torsion_atom_site_label_3
_geom_torsion_atom_site_label_4
_geom_torsion_site_symmetry_1
_geom_torsion_site_symmetry_4
_geom_torsion
C3 C1 C2 C3 2_655 . 1.5(5)
C4 C1 C2 C3 . . -176.1(2)
C1 C2 C3 C1 . 2_655 -1.5(5)
C3X C1 C2X C3X 2_655 . 1.0(5)
C4 C1 C2X C3X . . 178.0(2)
C1 C2X C3X C1 . 2_655 -1.0(5)
C3 C1 C4 O1 2_655 . -172.12(18)
C2 C1 C4 O1 . . 5.4(2)
C3 C1 C4 O2 2_655 . 5.7(2)
C2 C1 C4 O2 . . -176.80(18)
O2 C4 O1 Na1 . 1_455 -39.18(15)
C1 C4 O1 Na1 . 1_455 138.44(8)
O2 C4 O1 Na1 . . 90.98(12)
C1 C4 O1 Na1 . . -91.39(11)
O1 Na1 O1 C4 2_666 . -140.87(10)
O1 Na1 O1 C4 1_655 . 39.13(10)
O2 Na1 O1 C4 2_656 . -36.28(8)
O2 Na1 O1 C4 1_665 . 143.72(8)
O1 Na1 O1 Na1 2_666 1_455 0.0
O1 Na1 O1 Na1 1_655 1_455 180.0
O2 Na1 O1 Na1 2_656 1_455 104.59(3)
O2 Na1 O1 Na1 1_665 1_455 -75.41(3)
O1 C4 O2 Na1 . 1_445 -126.48(13)
C1 C4 O2 Na1 . 1_445 55.82(19)
